data_2020049
loop_
_publ_author_name
'Huang, Qiu-Ying'
'Yang, Yi'
'Meng, Xiang-Ru'

_publ_section_title
;
 A new two-dimensional Zn^II^ coordination polymer constructed by a
 multidentate N-heterocyclic ligand and 5-carboxybenzene-1,3-dicarboxylate
;
_journal_issue 8
_journal_name_full 'Acta Crystallographica Section C'
_journal_page_first
;
;
_journal_paper_doi 10.1107/S2053229615013224
_journal_volume 71
_journal_year 2015
_chemical_formula_iupac '[Zn (C9 H4 O6) (C11 H10 N4)], C3 H7 N O, 5H2 O'
_chemical_formula_moiety 'C20 H14 N4 O6 Zn, C3 H7 N O, 5(H2 O)'
_chemical_formula_sum 'C23 H31 N5 O12 Zn'
_chemical_formula_weight 634.90
_chemical_name_systematic
;Poly[[{\m-1-[(1<i>H</i>-benzimidazol-2-yl)methyl]-1<i>H</i>-imidazole-\k^2^<i>N</i>:<i>N</i>'}(\m-5-carboxybenzene-1,3-dicarboxylato-\k^2^<i>O</i>^1^:<i>O</i>^3^)zinc(II)]
dimethylformamide monosolvate pentahydrate]
;
_space_group_crystal_system monoclinic
_space_group_IT_number 14
_space_group_name_Hall '-P 2ybc'
_space_group_name_H-M_alt 'P 1 21/c 1'
_symmetry_space_group_name_Hall '-P 2ybc'
_symmetry_space_group_name_H-M 'P 1 21/c 1'
_atom_sites_solution_hydrogens mixed
_audit_creation_method SHELXL-2014/7
_cell_angle_alpha 90
_cell_angle_beta 100.40(3)
_cell_angle_gamma 90
_cell_formula_units_Z 4
_cell_length_a 10.174(2)
_cell_length_b 20.843(4)
_cell_length_c 13.274(3)
_cell_measurement_reflns_used 7004
_cell_measurement_temperature 293(2)
_cell_measurement_theta_max 27.8884
_cell_measurement_theta_min 1.9541
_cell_volume 2768.6(10)
_computing_cell_refinement
;
CrystalClear (Rigaku/MSC, 2004)
;
_computing_data_collection
;
CrystalClear (Rigaku/MSC, 2004)
;
_computing_data_reduction
;
CrystalClear (Rigaku/MSC, 2004)
;
_computing_molecular_graphics
;
DIAMOND (Brandenburg & Putz, 2005)
;
_computing_publication_material
;
publCIF (Westrip, 2010)
;
_computing_structure_refinement
;
SHELXL2014 (Sheldrick, 2015)
;
_computing_structure_solution
;
SHELXS97 (Sheldrick, 2008)
;
_diffrn_ambient_temperature 293(2)
_diffrn_detector_area_resol_mean 28.5714
_diffrn_measured_fraction_theta_full 0.999
_diffrn_measured_fraction_theta_max 0.997
_diffrn_measurement_device_type 'Rigaku Saturn'
_diffrn_measurement_method \w
_diffrn_radiation_type MoK\a
_diffrn_radiation_wavelength 0.71073
_diffrn_reflns_av_R_equivalents 0.0475
_diffrn_reflns_limit_h_max 13
_diffrn_reflns_limit_h_min -13
_diffrn_reflns_limit_k_max 27
_diffrn_reflns_limit_k_min -27
_diffrn_reflns_limit_l_max 17
_diffrn_reflns_limit_l_min -17
_diffrn_reflns_number 34313
_diffrn_reflns_theta_full 25.242
_diffrn_reflns_theta_max 27.908
_diffrn_reflns_theta_min 2.258
_exptl_absorpt_coefficient_mu 0.958
_exptl_absorpt_correction_T_max 1.0000
_exptl_absorpt_correction_T_min 0.9491
_exptl_absorpt_correction_type multi-scan
_exptl_absorpt_process_details
;
(CrystalClear; Rigaku/MSC, 2004)
;
_exptl_crystal_colour Colourless
_exptl_crystal_density_diffrn 1.523
_exptl_crystal_description Prism
_exptl_crystal_F_000 1320
_exptl_crystal_size_max 0.200
_exptl_crystal_size_mid 0.180
_exptl_crystal_size_min 0.150
_refine_diff_density_max 0.411
_refine_diff_density_min -0.369
_refine_ls_extinction_method none
_refine_ls_goodness_of_fit_ref 1.064
_refine_ls_hydrogen_treatment constr
_refine_ls_matrix_type full
_refine_ls_number_parameters 373
_refine_ls_number_reflns 6614
_refine_ls_number_restraints 0
_refine_ls_restrained_S_all 1.064
_refine_ls_R_factor_all 0.0694
_refine_ls_R_factor_gt 0.0598
_refine_ls_shift/su_max 0.003
_refine_ls_shift/su_mean 0.000
_refine_ls_structure_factor_coef Fsqd
_refine_ls_weighting_details 'w=1/[\s^2^(Fo^2^)+(0.0763P)^2^+1.8118P] where P=(Fo^2^+2Fc^2^)/3'
_refine_ls_weighting_scheme calc
_refine_ls_wR_factor_gt 0.1444
_refine_ls_wR_factor_ref 0.1517
_reflns_number_gt 5902
_reflns_number_total 6614
_reflns_threshold_expression I>2\s(I)
_cod_data_source_file cu3078sup1.cf
_cod_data_source_block I
_cod_original_cell_volume 2768.5(10)
_cod_database_code 2020049
_shelx_space_group_comment
;
The symmetry employed for this shelxl refinement is uniquely defined
by the following loop, which should always be used as a source of
symmetry information in preference to the above space-group names.
They are only intended as comments.
;

loop_
_space_group_symop_operation_xyz
'x, y, z'
'-x, y+1/2, -z+1/2'
'-x, -y, -z'
'x, -y-1/2, z-1/2'

loop_
_atom_site_type_symbol
_atom_site_label
_atom_site_fract_x
_atom_site_fract_y
_atom_site_fract_z
_atom_site_U_iso_or_equiv
_atom_site_adp_type
_atom_site_calc_flag
_atom_site_occupancy
Zn Zn1 1.07235(3) 0.60660(2) 0.68989(3) 0.02833(12) Uani d 1
N N1 1.1158(2) 0.60116(11) 0.84423(19) 0.0286(5) Uani d 1
N N2 1.1473(3) 0.61848(13) 1.0112(2) 0.0355(6) Uani d 1
H H2 1.1558 0.6390 1.0682 0.043 Uiso calc 1
N N3 1.0556(3) 0.74820(12) 0.9787(2) 0.0346(6) Uani d 1
N N4 1.0384(3) 0.81465(12) 1.1025(2) 0.0324(5) Uani d 1
N N5 0.4823(3) 0.13705(17) 0.4534(3) 0.0559(8) Uani d 1
O O1 0.9114(2) 0.55000(12) 0.64959(18) 0.0411(5) Uani d 1
O O2 0.8204(2) 0.62607(12) 0.72955(19) 0.0429(6) Uani d 1
O O3 0.3301(2) 0.63177(12) 0.7006(2) 0.0464(6) Uani d 1
O O4 0.2070(2) 0.54813(11) 0.64463(17) 0.0354(5) Uani d 1
O O5 0.6453(3) 0.34656(14) 0.5641(3) 0.0833(11) Uani d 1
O O6 0.4273(3) 0.35112(12) 0.5598(3) 0.0601(7) Uani d 1
H H6 0.4327 0.3123 0.5516 0.090 Uiso calc 1
O O7 0.4351(4) 0.22582(15) 0.5377(3) 0.0793(10) Uani d 1
O O8 1.1509(4) 0.66041(17) 1.2043(2) 0.0782(10) Uani d 1
H H8A 1.0962 0.6712 1.2428 0.117 Uiso d 1
H H8B 1.2213 0.6797 1.2330 0.117 Uiso d 1
O O9 0.7054(4) 0.73851(18) 0.7731(3) 0.0890(11) Uani d 1
H H9A 0.7413 0.7036 0.7592 0.133 Uiso d 1
H H9B 0.6525 0.7383 0.8159 0.133 Uiso d 1
O O10 0.9151(4) 0.83381(18) 0.7832(3) 0.0928(12) Uani d 1
H H10A 0.8402 0.8145 0.7723 0.139 Uiso d 1
H H10B 0.9146 0.8626 0.8285 0.139 Uiso d 1
O O11 0.0622(5) 0.43012(17) 0.5722(3) 0.1145(16) Uani d 1
H H11A 0.0981 0.4159 0.5236 0.172 Uiso d 1
H H11B 0.1009 0.4658 0.5884 0.172 Uiso d 1
O O12 0.3806(7) 0.7541(2) 0.7612(4) 0.159(2) Uani d 1
H H12A 0.3869 0.7244 0.7186 0.238 Uiso d 1
H H12B 0.4042 0.7361 0.8191 0.238 Uiso d 1
C C1 0.8126(3) 0.57484(16) 0.6822(2) 0.0335(7) Uani d 1
C C2 0.3197(3) 0.57634(15) 0.6678(2) 0.0303(6) Uani d 1
C C3 0.5475(4) 0.37631(17) 0.5752(3) 0.0431(8) Uani d 1
C C4 0.6820(3) 0.53927(15) 0.6601(2) 0.0314(6) Uani d 1
C C5 0.5654(3) 0.57057(15) 0.6740(2) 0.0304(6) Uani d 1
H H5 0.5701 0.6128 0.6970 0.037 Uiso calc 1
C C6 0.4425(3) 0.53979(14) 0.6541(2) 0.0294(6) Uani d 1
C C7 0.4359(3) 0.47635(15) 0.6218(2) 0.0309(6) Uani d 1
H H7 0.3541 0.4553 0.6086 0.037 Uiso calc 1
C C8 0.5517(3) 0.44437(15) 0.6092(2) 0.0331(6) Uani d 1
C C9 0.6740(3) 0.47614(16) 0.6271(2) 0.0341(7) Uani d 1
H H9 0.7508 0.4548 0.6169 0.041 Uiso calc 1
C C10 1.1174(3) 0.79304(14) 1.0416(2) 0.0331(6) Uani d 1
H H10 1.2043 0.8072 1.0424 0.040 Uiso calc 1
C C11 0.9194(3) 0.78199(16) 1.0754(3) 0.0401(7) Uani d 1
H H11 0.8441 0.7875 1.1052 0.048 Uiso calc 1
C C12 0.9295(3) 0.74102(17) 0.9994(3) 0.0434(8) Uani d 1
H H12 0.8637 0.7132 0.9670 0.052 Uiso calc 1
C C13 1.1099(4) 0.71509(16) 0.8981(3) 0.0444(8) Uani d 1
H H13A 1.1971 0.7327 0.8943 0.053 Uiso calc 1
H H13B 1.0518 0.7226 0.8327 0.053 Uiso calc 1
C C14 1.1227(3) 0.64466(15) 0.9170(2) 0.0318(6) Uani d 1
C C15 1.1563(3) 0.55305(15) 1.0003(2) 0.0320(6) Uani d 1
C C16 1.1767(3) 0.50346(16) 1.0715(3) 0.0400(7) Uani d 1
H H16 1.1881 0.5114 1.1415 0.048 Uiso calc 1
C C17 1.1791(3) 0.44216(17) 1.0334(3) 0.0440(8) Uani d 1
H H17 1.1938 0.4077 1.0786 0.053 Uiso calc 1
C C18 1.1598(4) 0.43062(16) 0.9278(3) 0.0430(8) Uani d 1
H H18 1.1612 0.3885 0.9048 0.052 Uiso calc 1
C C19 1.1388(3) 0.47969(15) 0.8570(2) 0.0364(7) Uani d 1
H H19 1.1261 0.4716 0.7870 0.044 Uiso calc 1
C C20 1.1376(3) 0.54189(14) 0.8950(2) 0.0303(6) Uani d 1
C C21 0.5163(5) 0.0996(2) 0.5460(4) 0.0647(12) Uani d 1
H H21A 0.5297 0.1276 0.6043 0.097 Uiso calc 1
H H21B 0.5968 0.0759 0.5444 0.097 Uiso calc 1
H H21C 0.4449 0.0702 0.5509 0.097 Uiso calc 1
C C22 0.4857(6) 0.1059(3) 0.3560(4) 0.0800(15) Uani d 1
H H22A 0.4551 0.1353 0.3011 0.120 Uiso calc 1
H H22B 0.4286 0.0689 0.3490 0.120 Uiso calc 1
H H22C 0.5755 0.0929 0.3534 0.120 Uiso calc 1
C C23 0.4459(5) 0.1972(2) 0.4572(4) 0.0676(12) Uani d 1
H H23A 0.4269 0.2199 0.3960 0.081 Uiso calc 1

loop_
_atom_site_aniso_label
_atom_site_aniso_U_11
_atom_site_aniso_U_22
_atom_site_aniso_U_33
_atom_site_aniso_U_12
_atom_site_aniso_U_13
_atom_site_aniso_U_23
Zn1 0.02631(19) 0.0293(2) 0.0303(2) 0.00328(13) 0.00752(14) 0.00236(13)
N1 0.0296(12) 0.0287(12) 0.0285(12) 0.0023(10) 0.0079(10) -0.0008(9)
N2 0.0418(15) 0.0366(14) 0.0283(13) -0.0025(11) 0.0069(11) -0.0046(10)
N3 0.0412(15) 0.0290(13) 0.0346(13) -0.0026(11) 0.0098(11) -0.0047(10)
N4 0.0326(13) 0.0285(12) 0.0377(13) -0.0024(10) 0.0102(11) -0.0050(10)
N5 0.055(2) 0.053(2) 0.057(2) 0.0034(16) 0.0023(16) -0.0126(16)
O1 0.0230(10) 0.0531(14) 0.0481(13) -0.0020(10) 0.0090(10) -0.0027(11)
O2 0.0312(12) 0.0418(13) 0.0559(15) -0.0034(10) 0.0086(11) 0.0001(11)
O3 0.0379(13) 0.0365(13) 0.0644(16) 0.0032(10) 0.0086(11) -0.0096(12)
O4 0.0238(10) 0.0386(12) 0.0454(12) 0.0008(9) 0.0107(9) -0.0061(10)
O5 0.0624(19) 0.0472(17) 0.153(3) 0.0073(14) 0.052(2) -0.0183(19)
O6 0.0517(16) 0.0362(14) 0.091(2) -0.0029(12) 0.0089(15) -0.0116(14)
O7 0.110(3) 0.0486(17) 0.079(2) 0.0015(17) 0.016(2) -0.0165(16)
O8 0.100(3) 0.086(2) 0.0456(16) 0.004(2) 0.0061(16) -0.0180(16)
O9 0.096(3) 0.081(2) 0.091(3) 0.020(2) 0.018(2) -0.020(2)
O10 0.136(4) 0.075(2) 0.075(2) 0.006(2) 0.039(2) 0.0075(19)
O11 0.217(5) 0.052(2) 0.069(2) -0.007(3) 0.013(3) -0.0136(17)
O12 0.249(7) 0.069(3) 0.138(4) -0.022(4) -0.019(4) -0.021(3)
C1 0.0242(14) 0.0406(18) 0.0358(16) -0.0004(12) 0.0062(12) 0.0091(13)
C2 0.0240(14) 0.0351(16) 0.0331(15) 0.0026(12) 0.0083(12) 0.0021(12)
C3 0.046(2) 0.0395(18) 0.048(2) 0.0048(15) 0.0188(16) 0.0031(15)
C4 0.0244(14) 0.0390(16) 0.0316(15) 0.0010(12) 0.0071(12) 0.0042(12)
C5 0.0257(14) 0.0332(15) 0.0325(15) -0.0005(12) 0.0056(12) 0.0020(12)
C6 0.0221(13) 0.0342(15) 0.0322(15) 0.0001(11) 0.0061(11) 0.0022(12)
C7 0.0238(14) 0.0345(15) 0.0353(15) -0.0014(12) 0.0074(12) 0.0014(12)
C8 0.0332(15) 0.0333(16) 0.0347(15) 0.0039(12) 0.0113(13) 0.0043(12)
C9 0.0279(14) 0.0410(17) 0.0351(16) 0.0068(13) 0.0101(13) 0.0053(13)
C10 0.0342(15) 0.0287(15) 0.0372(16) -0.0034(12) 0.0085(13) -0.0033(12)
C11 0.0324(16) 0.0399(18) 0.0496(19) -0.0067(14) 0.0119(14) -0.0108(15)
C12 0.0388(18) 0.0410(18) 0.050(2) -0.0109(15) 0.0072(15) -0.0112(15)
C13 0.065(2) 0.0342(17) 0.0383(18) 0.0012(16) 0.0208(17) -0.0040(14)
C14 0.0347(16) 0.0336(16) 0.0284(14) 0.0014(12) 0.0089(12) -0.0009(12)
C15 0.0294(15) 0.0341(16) 0.0330(15) 0.0004(12) 0.0067(12) -0.0008(12)
C16 0.0413(18) 0.0439(19) 0.0346(16) 0.0022(15) 0.0063(14) 0.0096(14)
C17 0.0444(19) 0.0393(18) 0.048(2) 0.0079(15) 0.0090(16) 0.0135(15)
C18 0.0476(19) 0.0332(17) 0.049(2) 0.0052(15) 0.0122(16) 0.0046(15)
C19 0.0404(17) 0.0356(16) 0.0338(16) 0.0012(14) 0.0086(13) -0.0031(13)
C20 0.0293(14) 0.0312(15) 0.0312(15) 0.0024(12) 0.0076(12) 0.0023(12)
C21 0.053(2) 0.060(3) 0.079(3) 0.006(2) 0.005(2) 0.000(2)
C22 0.083(4) 0.091(4) 0.065(3) 0.013(3) 0.011(3) -0.026(3)
C23 0.080(3) 0.054(3) 0.067(3) 0.002(2) 0.008(2) -0.001(2)

loop_
_atom_type_symbol
_atom_type_description
_atom_type_scat_dispersion_real
_atom_type_scat_dispersion_imag
_atom_type_scat_source
C C 0.0033 0.0016 'International Tables Vol C Tables 4.2.6.8 and 6.1.1.4'
H H 0.0000 0.0000 'International Tables Vol C Tables 4.2.6.8 and 6.1.1.4'
N N 0.0061 0.0033 'International Tables Vol C Tables 4.2.6.8 and 6.1.1.4'
O O 0.0106 0.0060 'International Tables Vol C Tables 4.2.6.8 and 6.1.1.4'
Zn Zn 0.2839 1.4301 'International Tables Vol C Tables 4.2.6.8 and 6.1.1.4'

loop_
_geom_angle_atom_site_label_1
_geom_angle_atom_site_label_2
_geom_angle_atom_site_label_3
_geom_angle_site_symmetry_1
_geom_angle_site_symmetry_3
_geom_angle
_geom_angle_publ_flag
N4 Zn1 O4 4_575 1_655 112.35(10) y
N4 Zn1 O1 4_575 . 106.23(11) y
O4 Zn1 O1 1_655 . 97.55(9) y
N4 Zn1 N1 4_575 . 128.06(10) y
O4 Zn1 N1 1_655 . 103.50(10) y
O1 Zn1 N1 . . 104.82(10) y
C14 N1 C20 . . 105.7(2) ?
C14 N1 Zn1 . . 132.7(2) ?
C20 N1 Zn1 . . 121.51(19) ?
C14 N2 C15 . . 108.0(3) ?
C14 N2 H2 . . 126.0 ?
C15 N2 H2 . . 126.0 ?
C10 N3 C12 . . 107.7(3) ?
C10 N3 C13 . . 126.3(3) ?
C12 N3 C13 . . 125.9(3) ?
C10 N4 C11 . . 106.0(3) ?
C10 N4 Zn1 . 4_576 125.1(2) ?
C11 N4 Zn1 . 4_576 127.4(2) ?
C23 N5 C21 . . 120.7(4) ?
C23 N5 C22 . . 120.9(4) ?
C21 N5 C22 . . 118.4(4) ?
C1 O1 Zn1 . . 109.0(2) ?
C2 O4 Zn1 . 1_455 106.30(19) ?
C3 O6 H6 . . 109.5 ?
H8A O8 H8B . . 101.2 ?
H9A O9 H9B . . 119.3 ?
H10A O10 H10B . . 109.5 ?
H11A O11 H11B . . 104.7 ?
H12A O12 H12B . . 103.6 ?
O2 C1 O1 . . 122.8(3) ?
O2 C1 C4 . . 120.0(3) ?
O1 C1 C4 . . 117.2(3) ?
O3 C2 O4 . . 122.2(3) ?
O3 C2 C6 . . 119.9(3) ?
O4 C2 C6 . . 117.9(3) ?
O5 C3 O6 . . 122.8(4) ?
O5 C3 C8 . . 123.4(3) ?
O6 C3 C8 . . 113.8(3) ?
C9 C4 C5 . . 118.9(3) ?
C9 C4 C1 . . 122.0(3) ?
C5 C4 C1 . . 119.1(3) ?
C6 C5 C4 . . 121.1(3) ?
C6 C5 H5 . . 119.4 ?
C4 C5 H5 . . 119.4 ?
C5 C6 C7 . . 119.4(3) ?
C5 C6 C2 . . 118.9(3) ?
C7 C6 C2 . . 121.7(3) ?
C8 C7 C6 . . 119.9(3) ?
C8 C7 H7 . . 120.0 ?
C6 C7 H7 . . 120.0 ?
C7 C8 C9 . . 120.2(3) ?
C7 C8 C3 . . 121.0(3) ?
C9 C8 C3 . . 118.8(3) ?
C4 C9 C8 . . 120.4(3) ?
C4 C9 H9 . . 119.8 ?
C8 C9 H9 . . 119.8 ?
N4 C10 N3 . . 110.7(3) ?
N4 C10 H10 . . 124.7 ?
N3 C10 H10 . . 124.7 ?
C12 C11 N4 . . 109.1(3) ?
C12 C11 H11 . . 125.4 ?
N4 C11 H11 . . 125.4 ?
C11 C12 N3 . . 106.5(3) ?
C11 C12 H12 . . 126.8 ?
N3 C12 H12 . . 126.8 ?
N3 C13 C14 . . 112.0(3) ?
N3 C13 H13A . . 109.2 ?
C14 C13 H13A . . 109.2 ?
N3 C13 H13B . . 109.2 ?
C14 C13 H13B . . 109.2 ?
H13A C13 H13B . . 107.9 ?
N1 C14 N2 . . 112.2(3) ?
N1 C14 C13 . . 124.2(3) ?
N2 C14 C13 . . 123.5(3) ?
N2 C15 C16 . . 132.1(3) ?
N2 C15 C20 . . 105.7(3) ?
C16 C15 C20 . . 122.2(3) ?
C17 C16 C15 . . 116.8(3) ?
C17 C16 H16 . . 121.6 ?
C15 C16 H16 . . 121.6 ?
C16 C17 C18 . . 121.2(3) ?
C16 C17 H17 . . 119.4 ?
C18 C17 H17 . . 119.4 ?
C19 C18 C17 . . 122.1(3) ?
C19 C18 H18 . . 118.9 ?
C17 C18 H18 . . 118.9 ?
C18 C19 C20 . . 117.0(3) ?
C18 C19 H19 . . 121.5 ?
C20 C19 H19 . . 121.5 ?
C19 C20 C15 . . 120.7(3) ?
C19 C20 N1 . . 130.9(3) ?
C15 C20 N1 . . 108.4(3) ?
N5 C21 H21A . . 109.5 ?
N5 C21 H21B . . 109.5 ?
H21A C21 H21B . . 109.5 ?
N5 C21 H21C . . 109.5 ?
H21A C21 H21C . . 109.5 ?
H21B C21 H21C . . 109.5 ?
N5 C22 H22A . . 109.5 ?
N5 C22 H22B . . 109.5 ?
H22A C22 H22B . . 109.5 ?
N5 C22 H22C . . 109.5 ?
H22A C22 H22C . . 109.5 ?
H22B C22 H22C . . 109.5 ?
O7 C23 N5 . . 124.1(5) ?
O7 C23 H23A . . 118.0 ?
N5 C23 H23A . . 118.0 ?

loop_
_geom_bond_atom_site_label_1
_geom_bond_atom_site_label_2
_geom_bond_site_symmetry_2
_geom_bond_distance
_geom_bond_publ_flag
Zn1 N4 4_575 2.003(2) y
Zn1 O4 1_655 2.005(2) y
Zn1 O1 . 2.011(2) y
Zn1 N1 . 2.020(3) y
N1 C14 . 1.317(4) ?
N1 C20 . 1.406(4) ?
N2 C14 . 1.346(4) ?
N2 C15 . 1.376(4) ?
N2 H2 . 0.8600 ?
N3 C10 . 1.333(4) ?
N3 C12 . 1.368(4) ?
N3 C13 . 1.463(4) ?
N4 C10 . 1.318(4) ?
N4 C11 . 1.379(4) ?
N4 Zn1 4_576 2.003(2) ?
N5 C23 . 1.310(6) ?
N5 C21 . 1.445(6) ?
N5 C22 . 1.453(5) ?
O1 C1 . 1.274(4) ?
O2 C1 . 1.235(4) ?
O3 C2 . 1.233(4) ?
O4 C2 . 1.275(4) ?
O4 Zn1 1_455 2.005(2) ?
O5 C3 . 1.203(4) ?
O6 C3 . 1.313(4) ?
O6 H6 . 0.8200 ?
O7 C23 . 1.246(5) ?
O8 H8A . 0.8500 ?
O8 H8B . 0.8499 ?
O9 H9A . 0.8499 ?
O9 H9B . 0.8500 ?
O10 H10A . 0.8500 ?
O10 H10B . 0.8501 ?
O11 H11A . 0.8499 ?
O11 H11B . 0.8501 ?
O12 H12A . 0.8500 ?
O12 H12B . 0.8499 ?
C1 C4 . 1.503(4) ?
C2 C6 . 1.503(4) ?
C3 C8 . 1.487(5) ?
C4 C9 . 1.384(4) ?
C4 C5 . 1.396(4) ?
C5 C6 . 1.387(4) ?
C5 H5 . 0.9300 ?
C6 C7 . 1.388(4) ?
C7 C8 . 1.390(4) ?
C7 H7 . 0.9300 ?
C8 C9 . 1.391(4) ?
C9 H9 . 0.9300 ?
C10 H10 . 0.9300 ?
C11 C12 . 1.341(5) ?
C11 H11 . 0.9300 ?
C12 H12 . 0.9300 ?
C13 C14 . 1.491(4) ?
C13 H13A . 0.9700 ?
C13 H13B . 0.9700 ?
C15 C16 . 1.390(4) ?
C15 C20 . 1.395(4) ?
C16 C17 . 1.376(5) ?
C16 H16 . 0.9300 ?
C17 C18 . 1.400(5) ?
C17 H17 . 0.9300 ?
C18 C19 . 1.380(5) ?
C18 H18 . 0.9300 ?
C19 C20 . 1.392(4) ?
C19 H19 . 0.9300 ?
C21 H21A . 0.9600 ?
C21 H21B . 0.9600 ?
C21 H21C . 0.9600 ?
C22 H22A . 0.9600 ?
C22 H22B . 0.9600 ?
C22 H22C . 0.9600 ?
C23 H23A . 0.9300 ?

loop_
_geom_hbond_atom_site_label_D
_geom_hbond_atom_site_label_H
_geom_hbond_atom_site_label_A
_geom_hbond_site_symmetry_A
_geom_hbond_distance_DH
_geom_hbond_distance_HA
_geom_hbond_distance_DA
_geom_hbond_angle_DHA
N2 H2 O8 . 0.86 1.87 2.702(4) 162.2
O6 H6 O7 . 0.82 1.81 2.631(4) 176.2
O9 H9A O2 . 0.85 1.88 2.728(4) 179.5
O10 H10A O9 . 0.85 2.10 2.900(6) 157.4
O11 H11B O4 . 0.85 2.09 2.938(4) 173.0
O12 H12A O3 . 0.85 2.02 2.696(5) 136.3
O8 H8A O10 4_576 0.85 2.01 2.788(5) 151.2
O8 H8B O12 4_676 0.85 2.11 2.927(7) 161.4
O9 H9B O7 2_656 0.85 2.29 3.117(5) 163.0
O10 H10B O11 2_656 0.85 1.91 2.757(5) 172.1
O12 H12B O7 2_656 0.85 2.28 3.030(7) 146.9
O11 H11A O1 3_666 0.85 2.39 3.033(5) 132.7

loop_
_geom_torsion_atom_site_label_1
_geom_torsion_atom_site_label_2
_geom_torsion_atom_site_label_3
_geom_torsion_atom_site_label_4
_geom_torsion_site_symmetry_1
_geom_torsion
Zn1 O1 C1 O2 . 0.7(4)
Zn1 O1 C1 C4 . -179.7(2)
Zn1 O4 C2 O3 1_455 -7.2(4)
Zn1 O4 C2 C6 1_455 172.7(2)
O2 C1 C4 C9 . -166.1(3)
O1 C1 C4 C9 . 14.3(4)
O2 C1 C4 C5 . 13.4(4)
O1 C1 C4 C5 . -166.2(3)
C9 C4 C5 C6 . -0.9(4)
C1 C4 C5 C6 . 179.6(3)
C4 C5 C6 C7 . 1.4(4)
C4 C5 C6 C2 . -178.4(3)
O3 C2 C6 C5 . -3.2(4)
O4 C2 C6 C5 . 176.9(3)
O3 C2 C6 C7 . 177.0(3)
O4 C2 C6 C7 . -2.9(4)
C5 C6 C7 C8 . -0.4(4)
C2 C6 C7 C8 . 179.4(3)
C6 C7 C8 C9 . -1.1(5)
C6 C7 C8 C3 . 179.7(3)
O5 C3 C8 C7 . -179.3(4)
O6 C3 C8 C7 . -0.4(5)
O5 C3 C8 C9 . 1.5(5)
O6 C3 C8 C9 . -179.6(3)
C5 C4 C9 C8 . -0.6(4)
C1 C4 C9 C8 . 178.9(3)
C7 C8 C9 C4 . 1.6(5)
C3 C8 C9 C4 . -179.2(3)
C11 N4 C10 N3 . -0.7(4)
Zn1 N4 C10 N3 4_576 -167.3(2)
C12 N3 C10 N4 . 0.7(4)
C13 N3 C10 N4 . 177.6(3)
C10 N4 C11 C12 . 0.5(4)
Zn1 N4 C11 C12 4_576 166.6(2)
N4 C11 C12 N3 . -0.1(4)
C10 N3 C12 C11 . -0.4(4)
C13 N3 C12 C11 . -177.2(3)
C10 N3 C13 C14 . 117.6(4)
C12 N3 C13 C14 . -66.1(4)
C20 N1 C14 N2 . 0.0(3)
Zn1 N1 C14 N2 . 175.9(2)
C20 N1 C14 C13 . 177.9(3)
Zn1 N1 C14 C13 . -6.2(5)
C15 N2 C14 N1 . -0.5(4)
C15 N2 C14 C13 . -178.4(3)
N3 C13 C14 N1 . 151.5(3)
N3 C13 C14 N2 . -30.9(5)
C14 N2 C15 C16 . -178.1(3)
C14 N2 C15 C20 . 0.8(3)
N2 C15 C16 C17 . 179.4(3)
C20 C15 C16 C17 . 0.7(5)
C15 C16 C17 C18 . -0.9(5)
C16 C17 C18 C19 . 0.6(6)
C17 C18 C19 C20 . 0.0(5)
C18 C19 C20 C15 . -0.3(5)
C18 C19 C20 N1 . -178.2(3)
N2 C15 C20 C19 . -179.0(3)
C16 C15 C20 C19 . 0.0(5)
N2 C15 C20 N1 . -0.7(3)
C16 C15 C20 N1 . 178.3(3)
C14 N1 C20 C19 . 178.5(3)
Zn1 N1 C20 C19 . 2.0(4)
C14 N1 C20 C15 . 0.5(3)
Zn1 N1 C20 C15 . -176.02(19)
C21 N5 C23 O7 . -1.5(7)
C22 N5 C23 O7 . 176.7(5)

_cod_database_fobs_code 2020049
